data_2017241
loop_
_publ_author_name
'Kruszynski, Rafal'

_publ_section_title
;
 Weak intermolecular interactions in isomorphous
 5-(2-chloroethoxy)-2,3-dihydro-1,4-benzodioxine and
 5-(2-bromoethoxy)-2,3-dihydro-1,4-benzodioxine: bonding or nonbonding
 interactions
;
_journal_coeditor_code GD3288
_journal_issue 8
_journal_name_full 'Acta Crystallographica Section C'
_journal_page_first o396
_journal_page_last o399
_journal_paper_doi 10.1107/S0108270109020551
_journal_volume 65
_journal_year 2009
_chemical_formula_iupac 'C10 H11 Br O3'
_chemical_formula_moiety 'C10 H11 Br O3'
_chemical_formula_sum 'C10 H11 Br O3'
_chemical_formula_weight 259.10
_chemical_name_systematic
;
5-(2-bromoethoxy)-2,3-dihydro-1,4-benzodioxine
;
_space_group_IT_number 9
_symmetry_cell_setting monoclinic
_symmetry_space_group_name_Hall 'C -2yc'
_symmetry_space_group_name_H-M 'C 1 c 1'
_atom_sites_solution_hydrogens geom
_atom_sites_solution_primary direct
_atom_sites_solution_secondary direct
_audit_creation_method SHELXL-97
_cell_angle_alpha 90.00
_cell_angle_beta 104.690(9)
_cell_angle_gamma 90.00
_cell_formula_units_Z 4
_cell_length_a 5.0911(8)
_cell_length_b 25.4143(18)
_cell_length_c 8.0469(5)
_cell_measurement_reflns_used 5007
_cell_measurement_temperature 291.0(3)
_cell_measurement_theta_max 25
_cell_measurement_theta_min 2
_cell_volume 1007.13(19)
_computing_cell_refinement 'CrysAlis RED (UNIL IC & Kuma, 2000)'
_computing_data_collection 'CrysAlis CCD (UNIL IC & Kuma, 2000)'
_computing_data_reduction 'CrysAlis RED (UNIL IC & Kuma, 2000)'
_computing_molecular_graphics
;
XP in SHELXTL/PC (Sheldrick, 2008) and
ORTEP-3 (Version 1.062; Farrugia, 1997)
;
_computing_publication_material
;
SHELXL97 (Sheldrick, 2008) and
PLATON (Spek, 2009)
;
_computing_structure_refinement 'SHELXL97 (Sheldrick, 2008)'
_computing_structure_solution 'SHELXS97 (Sheldrick, 2008)'
_diffrn_ambient_temperature 291.0(3)
_diffrn_detector_area_resol_mean 1048576
_diffrn_measured_fraction_theta_full 0.998
_diffrn_measured_fraction_theta_max 0.998
_diffrn_measurement_device_type 'Kuma KM-4 CCD'
_diffrn_measurement_method \w
_diffrn_radiation_monochromator graphite
_diffrn_radiation_source 'fine-focus sealed tube'
_diffrn_radiation_type MoK\a
_diffrn_radiation_wavelength 0.71073
_diffrn_reflns_av_R_equivalents 0.0195
_diffrn_reflns_av_sigmaI/netI 0.0290
_diffrn_reflns_limit_h_max 6
_diffrn_reflns_limit_h_min -6
_diffrn_reflns_limit_k_max 30
_diffrn_reflns_limit_k_min -30
_diffrn_reflns_limit_l_max 9
_diffrn_reflns_limit_l_min -9
_diffrn_reflns_number 8036
_diffrn_reflns_theta_full 25.00
_diffrn_reflns_theta_max 25.02
_diffrn_reflns_theta_min 3.07
_diffrn_standards_decay_% 0.0
_diffrn_standards_interval_time 33.33
_diffrn_standards_number 16
_exptl_absorpt_coefficient_mu 4.059
_exptl_absorpt_correction_T_max 0.677
_exptl_absorpt_correction_T_min 0.640
_exptl_absorpt_correction_type numerical
_exptl_absorpt_process_details
;
(X-RED; Stoe & Cie, 1999)
;
_exptl_crystal_colour colourless
_exptl_crystal_density_diffrn 1.709
_exptl_crystal_density_meas 1.71
_exptl_crystal_density_method 'Berman density torsion balance'
_exptl_crystal_description prism
_exptl_crystal_F_000 520
_exptl_crystal_size_max 0.109
_exptl_crystal_size_mid 0.102
_exptl_crystal_size_min 0.097
_refine_diff_density_max 0.320
_refine_diff_density_min -0.183
_refine_ls_abs_structure_details 'Flack (1983), 854 Friedel pairs'
_refine_ls_abs_structure_Flack 0.039(8)
_refine_ls_extinction_method none
_refine_ls_goodness_of_fit_ref 1.088
_refine_ls_hydrogen_treatment constr
_refine_ls_matrix_type full
_refine_ls_number_parameters 127
_refine_ls_number_reflns 1746
_refine_ls_number_restraints 2
_refine_ls_restrained_S_all 1.087
_refine_ls_R_factor_all 0.0183
_refine_ls_R_factor_gt 0.0178
_refine_ls_shift/su_max 0.001
_refine_ls_shift/su_mean 0.000
_refine_ls_structure_factor_coef Fsqd
_refine_ls_weighting_details 'w=1/[\s^2^(Fo^2^)+(0.0171P)^2^+0.3561P] where P=(Fo^2^+2Fc^2^)/3'
_refine_ls_weighting_scheme calc
_refine_ls_wR_factor_gt 0.0473
_refine_ls_wR_factor_ref 0.0475
_reflns_number_gt 1712
_reflns_number_total 1746
_reflns_threshold_expression >2sigma(I)
_cod_data_source_file gd3288.cif
_cod_data_source_block II
_cod_original_cell_volume 1007.13(18)
_cod_original_sg_symbol_H-M 'C c'
_cod_database_code 2017241
_cod_database_fobs_code 2017241

loop_
_symmetry_equiv_pos_as_xyz
'x, y, z'
'x, -y, z+1/2'
'x+1/2, y+1/2, z'
'x+1/2, -y+1/2, z+1/2'

loop_
_atom_site_type_symbol
_atom_site_label
_atom_site_fract_x
_atom_site_fract_y
_atom_site_fract_z
_atom_site_U_iso_or_equiv
_atom_site_adp_type
_atom_site_calc_flag
_atom_site_refinement_flags
_atom_site_occupancy
_atom_site_disorder_assembly
_atom_site_disorder_group
Br Br1 -0.32890(6) 0.040575(8) 0.94063(5) 0.05341(9) Uani d . 1 . .
C C1 0.2191(4) 0.12668(9) 0.5506(3) 0.0351(5) Uani d . 1 . .
C C2 0.3745(4) 0.17023(8) 0.5281(3) 0.0320(4) Uani d . 1 . .
C C3 0.5042(4) 0.16975(9) 0.3957(3) 0.0354(5) Uani d . 1 . .
C C4 0.4766(5) 0.12684(10) 0.2862(3) 0.0435(5) Uani d . 1 . .
H H4 0.5624 0.1268 0.1970 0.052 Uiso calc R 1 . .
C C5 0.3234(5) 0.08469(10) 0.3095(3) 0.0456(6) Uani d . 1 . .
H H5 0.3058 0.0561 0.2354 0.055 Uiso calc R 1 . .
C C6 0.1928(7) 0.08371(8) 0.4423(4) 0.0420(5) Uani d . 1 . .
H H6 0.0900 0.0547 0.4577 0.050 Uiso calc R 1 . .
O O1 0.1010(3) 0.13095(6) 0.6857(2) 0.0431(4) Uani d . 1 . .
O O2 0.3940(3) 0.21176(6) 0.6394(2) 0.0393(4) Uani d . 1 . .
O O4 0.6590(3) 0.21135(7) 0.3674(2) 0.0461(4) Uani d . 1 . .
C C7 0.4706(5) 0.25961(10) 0.5676(3) 0.0437(5) Uani d . 1 . .
H H7A 0.5100 0.2868 0.6550 0.052 Uiso calc R 1 . .
H H7B 0.3215 0.2717 0.4747 0.052 Uiso calc R 1 . .
C C8 0.7155(5) 0.25002(11) 0.5013(3) 0.0482(6) Uani d . 1 . .
H H8A 0.7703 0.2826 0.4573 0.058 Uiso calc R 1 . .
H H8B 0.8643 0.2380 0.5944 0.058 Uiso calc R 1 . .
C C9 -0.0523(5) 0.08669(9) 0.7180(3) 0.0383(5) Uani d . 1 . .
H H9A 0.0606 0.0554 0.7402 0.046 Uiso calc R 1 . .
H H9B -0.2050 0.0800 0.6203 0.046 Uiso calc R 1 . .
C C10 -0.1491(5) 0.10123(9) 0.8731(3) 0.0414(5) Uani d . 1 . .
H H10A -0.2745 0.1306 0.8465 0.050 Uiso calc R 1 . .
H H10B 0.0036 0.1116 0.9663 0.050 Uiso calc R 1 . .

loop_
_atom_site_aniso_label
_atom_site_aniso_U_11
_atom_site_aniso_U_22
_atom_site_aniso_U_33
_atom_site_aniso_U_12
_atom_site_aniso_U_13
_atom_site_aniso_U_23
Br1 0.05798(15) 0.04447(13) 0.06478(16) -0.00657(14) 0.02848(11) 0.00791(14)
C1 0.0307(10) 0.0377(11) 0.0373(12) 0.0030(8) 0.0095(9) 0.0024(9)
C2 0.0295(10) 0.0332(10) 0.0327(10) 0.0047(8) 0.0067(8) 0.0010(8)
C3 0.0327(11) 0.0386(12) 0.0354(11) 0.0073(9) 0.0098(9) 0.0064(9)
C4 0.0495(14) 0.0487(14) 0.0352(12) 0.0094(11) 0.0161(10) -0.0006(10)
C5 0.0501(14) 0.0464(14) 0.0379(12) 0.0078(10) 0.0068(11) -0.0082(10)
C6 0.0395(12) 0.0374(10) 0.0481(11) -0.0034(12) 0.0090(9) -0.0029(14)
O1 0.0479(9) 0.0375(8) 0.0507(9) -0.0091(7) 0.0250(8) -0.0037(7)
O2 0.0443(9) 0.0358(8) 0.0439(9) -0.0065(6) 0.0225(7) -0.0036(7)
O4 0.0515(10) 0.0483(10) 0.0459(9) -0.0028(8) 0.0258(8) 0.0026(8)
C7 0.0474(13) 0.0356(12) 0.0535(15) -0.0052(10) 0.0231(11) -0.0021(10)
C8 0.0455(14) 0.0502(14) 0.0545(15) -0.0083(11) 0.0231(12) 0.0009(11)
C9 0.0351(11) 0.0335(11) 0.0478(13) -0.0038(8) 0.0133(10) 0.0016(9)
C10 0.0453(12) 0.0365(11) 0.0434(12) -0.0061(10) 0.0129(10) 0.0049(10)

loop_
_atom_type_symbol
_atom_type_description
_atom_type_scat_dispersion_real
_atom_type_scat_dispersion_imag
_atom_type_scat_source
C C 0.0033 0.0016 'International Tables Vol C Tables 4.2.6.8 and 6.1.1.4'
H H 0.0000 0.0000 'International Tables Vol C Tables 4.2.6.8 and 6.1.1.4'
O O 0.0106 0.0060 'International Tables Vol C Tables 4.2.6.8 and 6.1.1.4'
Br Br -0.2901 2.4595 'International Tables Vol C Tables 4.2.6.8 and 6.1.1.4'

loop_
_geom_angle_atom_site_label_1
_geom_angle_atom_site_label_2
_geom_angle_atom_site_label_3
_geom_angle_site_symmetry_1
_geom_angle_site_symmetry_3
_geom_angle
_geom_angle_publ_flag
O1 C1 C6 . . 124.7(2) n
O1 C1 C2 . . 114.54(18) n
C6 C1 C2 . . 120.8(2) n
O2 C2 C3 . . 122.6(2) n
O2 C2 C1 . . 118.30(19) n
C3 C2 C1 . . 119.1(2) n
O4 C3 C4 . . 118.1(2) n
O4 C3 C2 . . 121.7(2) n
C4 C3 C2 . . 120.2(2) n
C5 C4 C3 . . 119.9(2) n
C5 C4 H4 . . 120.0 n
C3 C4 H4 . . 120.0 n
C4 C5 C6 . . 121.3(2) n
C4 C5 H5 . . 119.4 n
C6 C5 H5 . . 119.4 n
C1 C6 C5 . . 118.7(2) n
C1 C6 H6 . . 120.7 n
C5 C6 H6 . . 120.7 n
C1 O1 C9 . . 116.77(17) n
C2 O2 C7 . . 111.67(17) n
C3 O4 C8 . . 114.72(18) n
O2 C7 C8 . . 109.9(2) n
O2 C7 H7A . . 109.7 n
C8 C7 H7A . . 109.7 n
O2 C7 H7B . . 109.7 n
C8 C7 H7B . . 109.7 n
H7A C7 H7B . . 108.2 n
O4 C8 C7 . . 110.7(2) n
O4 C8 H8A . . 109.5 n
C7 C8 H8A . . 109.5 n
O4 C8 H8B . . 109.5 n
C7 C8 H8B . . 109.5 n
H8A C8 H8B . . 108.1 n
O1 C9 C10 . . 105.50(18) n
O1 C9 H9A . . 110.6 n
C10 C9 H9A . . 110.6 n
O1 C9 H9B . . 110.6 n
C10 C9 H9B . . 110.6 n
H9A C9 H9B . . 108.8 n
C9 C10 Br1 . . 108.39(16) n
C9 C10 H10A . . 110.0 n
Br1 C10 H10A . . 110.0 n
C9 C10 H10B . . 110.0 n
Br1 C10 H10B . . 110.0 n
H10A C10 H10B . . 108.4 n

loop_
_geom_bond_atom_site_label_1
_geom_bond_atom_site_label_2
_geom_bond_site_symmetry_2
_geom_bond_distance
_geom_bond_publ_flag
Br1 C10 . 1.939(2) n
C1 O1 . 1.374(3) y
C1 C6 . 1.382(3) n
C1 C2 . 1.399(3) n
C2 O2 . 1.372(3) n
C2 C3 . 1.388(3) n
C3 O4 . 1.372(3) n
C3 C4 . 1.387(3) n
C4 C5 . 1.366(4) n
C4 H4 . 0.9300 n
C5 C6 . 1.395(4) n
C5 H5 . 0.9300 n
C6 H6 . 0.9300 n
O1 C9 . 1.430(3) n
O2 C7 . 1.442(3) n
O4 C8 . 1.432(3) n
C7 C8 . 1.496(4) n
C7 H7A . 0.9700 n
C7 H7B . 0.9700 n
C8 H8A . 0.9700 n
C8 H8B . 0.9700 n
C9 C10 . 1.500(3) n
C9 H9A . 0.9700 n
C9 H9B . 0.9700 n
C10 H10A . 0.9700 n
C10 H10B . 0.9700 n

loop_
_geom_hbond_atom_site_label_D
_geom_hbond_atom_site_label_H
_geom_hbond_atom_site_label_A
_geom_hbond_site_symmetry_A
_geom_hbond_distance_DH
_geom_hbond_distance_HA
_geom_hbond_distance_DA
_geom_hbond_angle_DHA
_geom_hbond_publ_flag
C8 H8B O2 1_655 0.97 2.71 3.488(3) 137.4 n
C8 H8B O4 4 0.97 2.66 3.372(3) 130.8 n
C7 H7A Cg 4 0.97 3.22 4.151(5) 159.7 n
C9 H9B Cg 1_455 0.97 2.71 3.525(5) 141.8 n

loop_
_geom_torsion_atom_site_label_1
_geom_torsion_atom_site_label_2
_geom_torsion_atom_site_label_3
_geom_torsion_atom_site_label_4
_geom_torsion_site_symmetry_1
_geom_torsion_site_symmetry_2
_geom_torsion_site_symmetry_3
_geom_torsion_site_symmetry_4
_geom_torsion
_geom_torsion_publ_flag
O2 C2 C3 O4 . . . . -0.6(3) y
C2 C3 O4 C8 . . . . 10.9(3) y
C3 O4 C8 C7 . . . . -40.3(3) y
O4 C8 C7 O2 . . . . 61.4(3) y
C8 C7 O2 C2 . . . . -50.5(3) y
C7 O2 C2 C3 . . . . 21.6(3) y
C6 O1 C9 C10 . . . . 179.28(18) y
O1 C9 C10 Br1 . . . . -174.32(15) y

loop_
_cod_related_entry_id
_cod_related_entry_database
_cod_related_entry_code
1 ChemSpider 2017253
